data_7153512
loop_
_publ_author_name
'Curiel, David'
'M\'as-Montoya, Miriam'
'S\'anchez, Guzm\'an'
'Orenes, Ra\'ul A'
'Molina, Pedro'
'T\'arraga, Alberto'

_publ_section_title
;
 A new building block for anion supramolecular chemistry. Study of
 carbazolocarbazole as anion receptor.
;
_journal_issue 21
_journal_name_full 'Organic &amp; biomolecular chemistry'
_journal_page_first 4811
_journal_page_last 4814
_journal_paper_doi 10.1039/c0ob00522c
_journal_volume 8
_journal_year 2010
_chemical_formula_sum 'C54 H82 Cl N3 O2'
_chemical_formula_weight 840.68
_chemical_name_systematic
;
?
;
_space_group_IT_number 2
_symmetry_cell_setting triclinic
_symmetry_space_group_name_Hall '-P 1'
_symmetry_space_group_name_H-M 'P -1'
_atom_sites_solution_hydrogens geom
_atom_sites_solution_primary direct
_atom_sites_solution_secondary difmap
_audit_creation_method SHELXL-97
_cell_angle_alpha 101.378(2)
_cell_angle_beta 93.392(2)
_cell_angle_gamma 95.643(2)
_cell_formula_units_Z 2
_cell_length_a 10.1884(12)
_cell_length_b 15.6187(18)
_cell_length_c 16.3086(19)
_cell_measurement_reflns_used 6007
_cell_measurement_temperature 100(2)
_cell_measurement_theta_max 28.70
_cell_measurement_theta_min 2.29
_cell_volume 2523.6(5)
_computing_cell_refinement 'Bruker SAINT'
_computing_data_collection 'Bruker SMART'
_computing_data_reduction 'Bruker SAINT'
_computing_molecular_graphics 'Bruker SHELXTL'
_computing_publication_material 'Bruker SHELXTL'
_computing_structure_refinement 'SHELXL-97 (Sheldrick, 1997)'
_computing_structure_solution 'SHELXS-97 (Sheldrick, 1990)'
_diffrn_ambient_temperature 100(2)
_diffrn_detector_area_resol_mean 8.26
_diffrn_measured_fraction_theta_full 0.997
_diffrn_measured_fraction_theta_max 0.910
_diffrn_measurement_device_type 'Bruker SMART APEX CCD'
_diffrn_measurement_method \w-scan
_diffrn_radiation_monochromator graphite
_diffrn_radiation_source 'fine-focus sealed tube'
_diffrn_radiation_type MoK\a
_diffrn_radiation_wavelength 0.71073
_diffrn_reflns_av_R_equivalents 0.0260
_diffrn_reflns_av_sigmaI/netI 0.0317
_diffrn_reflns_limit_h_max 13
_diffrn_reflns_limit_h_min -13
_diffrn_reflns_limit_k_max 20
_diffrn_reflns_limit_k_min -20
_diffrn_reflns_limit_l_max 21
_diffrn_reflns_limit_l_min -21
_diffrn_reflns_number 31678
_diffrn_reflns_theta_full 26.00
_diffrn_reflns_theta_max 28.74
_diffrn_reflns_theta_min 1.65
_exptl_absorpt_coefficient_mu 0.117
_exptl_absorpt_correction_T_max 0.9861
_exptl_absorpt_correction_T_min 0.8526
_exptl_absorpt_correction_type multi-scan
_exptl_absorpt_process_details SADABS
_exptl_crystal_colour colourless
_exptl_crystal_density_diffrn 1.106
_exptl_crystal_density_method 'not measured'
_exptl_crystal_description block
_exptl_crystal_F_000 920
_exptl_crystal_size_max 0.28
_exptl_crystal_size_mid 0.23
_exptl_crystal_size_min 0.12
_refine_diff_density_max 0.481
_refine_diff_density_min -0.326
_refine_diff_density_rms 0.077
_refine_ls_extinction_method none
_refine_ls_goodness_of_fit_ref 1.168
_refine_ls_hydrogen_treatment 'NH free, Me rigid, others riding'
_refine_ls_matrix_type full
_refine_ls_number_parameters 574
_refine_ls_number_reflns 11915
_refine_ls_number_restraints 6
_refine_ls_restrained_S_all 1.169
_refine_ls_R_factor_all 0.0664
_refine_ls_R_factor_gt 0.0603
_refine_ls_shift/su_max 0.000
_refine_ls_shift/su_mean 0.000
_refine_ls_structure_factor_coef Fsqd
_refine_ls_weighting_details 'calc w=1/[\s^2^(Fo^2^)+(0.0582P)^2^+1.1594P] where P=(Fo^2^+2Fc^2^)/3'
_refine_ls_weighting_scheme calc
_refine_ls_wR_factor_gt 0.1377
_refine_ls_wR_factor_ref 0.1416
_reflns_number_gt 10891
_reflns_number_total 11915
_reflns_threshold_expression >2sigma(I)
_cod_data_source_file c0ob00522c.txt
_cod_data_source_block 48cloros
_cod_depositor_comments
;
The following automatic conversions were performed:

'_symmetry_cell_setting' value 'Triclinic' changed to 'triclinic'
according to /home/saulius/struct/CIF-dictionaries/cif_core.dic
dictionary named 'cif_core.dic' version 2.4.2 from 2011-04-26.

Automatic conversion script
Id: cif_fix_values 1891 2012-01-12 08:04:46Z andrius 
;
_cod_database_code 7153512

loop_
_symmetry_equiv_pos_as_xyz
'x, y, z'
'-x, -y, -z'

loop_
_atom_site_label
_atom_site_type_symbol
_atom_site_fract_x
_atom_site_fract_y
_atom_site_fract_z
_atom_site_U_iso_or_equiv
_atom_site_adp_type
_atom_site_occupancy
_atom_site_symmetry_multiplicity
_atom_site_calc_flag
_atom_site_refinement_flags
_atom_site_disorder_assembly
_atom_site_disorder_group
N1 N 0.33152(13) 0.59402(9) 0.28834(8) 0.0184(3) Uani 1 1 d . . .
H01 H 0.298(2) 0.5559(14) 0.2438(14) 0.033(6) Uiso 1 1 d . . .
N2 N 0.38138(13) 0.39457(9) 0.23255(8) 0.0186(3) Uani 1 1 d . . .
H02 H 0.334(2) 0.4257(14) 0.2053(13) 0.032(5) Uiso 1 1 d . . .
O1 O 0.59897(11) 0.75912(7) 0.51170(7) 0.0221(2) Uani 1 1 d . . .
O2 O 0.70254(11) 0.29587(7) 0.38999(7) 0.0217(2) Uani 1 1 d . . .
C1 C 0.30789(15) 0.68076(10) 0.30113(9) 0.0188(3) Uani 1 1 d . . .
C2 C 0.21622(16) 0.71962(11) 0.25728(10) 0.0217(3) Uani 1 1 d . . .
H2 H 0.1586 0.6858 0.2120 0.026 Uiso 1 1 calc R . .
C3 C 0.21267(17) 0.80908(11) 0.28241(11) 0.0250(3) Uani 1 1 d . . .
H3 H 0.1522 0.8374 0.2533 0.030 Uiso 1 1 calc R . .
C4 C 0.29639(17) 0.85909(11) 0.34991(11) 0.0255(3) Uani 1 1 d . . .
H4 H 0.2917 0.9205 0.3655 0.031 Uiso 1 1 calc R . .
C5 C 0.38577(16) 0.82031(11) 0.39416(10) 0.0224(3) Uani 1 1 d . . .
H5 H 0.4413 0.8544 0.4403 0.027 Uiso 1 1 calc R . .
C6 C 0.39259(15) 0.72989(10) 0.36945(9) 0.0188(3) Uani 1 1 d . . .
C7 C 0.47144(15) 0.66789(10) 0.39750(9) 0.0184(3) Uani 1 1 d . . .
C8 C 0.57144(15) 0.67651(10) 0.46342(9) 0.0188(3) Uani 1 1 d . . .
C9 C 0.63157(15) 0.60448(10) 0.47456(9) 0.0198(3) Uani 1 1 d . . .
H9 H 0.6981 0.6104 0.5193 0.024 Uiso 1 1 calc R . .
C10 C 0.59632(15) 0.52098(10) 0.42050(9) 0.0184(3) Uani 1 1 d . . .
C11 C 0.66593(15) 0.44915(10) 0.43368(10) 0.0197(3) Uani 1 1 d . . .
H11 H 0.7319 0.4580 0.4791 0.024 Uiso 1 1 calc R . .
C12 C 0.63973(15) 0.36785(10) 0.38236(10) 0.0183(3) Uani 1 1 d . . .
C13 C 0.54163(15) 0.35444(10) 0.31436(9) 0.0183(3) Uani 1 1 d . . .
C14 C 0.49632(15) 0.28028(10) 0.24755(9) 0.0193(3) Uani 1 1 d . . .
C15 C 0.52829(17) 0.19401(11) 0.22420(11) 0.0242(3) Uani 1 1 d . . .
H15 H 0.5926 0.1726 0.2572 0.029 Uiso 1 1 calc R . .
C16 C 0.46453(19) 0.14049(11) 0.15217(12) 0.0295(4) Uani 1 1 d . . .
H16 H 0.4854 0.0819 0.1360 0.035 Uiso 1 1 calc R . .
C17 C 0.36981(18) 0.17106(11) 0.10263(11) 0.0281(4) Uani 1 1 d . . .
H17 H 0.3289 0.1331 0.0530 0.034 Uiso 1 1 calc R . .
C18 C 0.33479(17) 0.25531(11) 0.12455(10) 0.0238(3) Uani 1 1 d . . .
H18 H 0.2701 0.2758 0.0911 0.029 Uiso 1 1 calc R . .
C19 C 0.39791(15) 0.30917(10) 0.19765(10) 0.0196(3) Uani 1 1 d . . .
C20 C 0.46997(14) 0.42395(10) 0.30241(9) 0.0171(3) Uani 1 1 d . . .
C21 C 0.49445(14) 0.50927(10) 0.35429(9) 0.0167(3) Uani 1 1 d . . .
C22 C 0.43258(14) 0.58525(10) 0.34552(9) 0.0171(3) Uani 1 1 d . . .
C31 C 0.69694(15) 0.76879(10) 0.58057(10) 0.0204(3) Uani 1 1 d . . .
H31A H 0.7829 0.7544 0.5594 0.025 Uiso 1 1 calc R . .
H31B H 0.6703 0.7282 0.6177 0.025 Uiso 1 1 calc R . .
C32 C 0.71009(16) 0.86270(10) 0.62887(10) 0.0217(3) Uani 1 1 d . . .
H32A H 0.6229 0.8778 0.6473 0.026 Uiso 1 1 calc R . .
H32B H 0.7405 0.9029 0.5922 0.026 Uiso 1 1 calc R . .
C33 C 0.80877(17) 0.87408(11) 0.70498(10) 0.0248(3) Uani 1 1 d . B .
H33A H 0.8944 0.8563 0.6860 0.030 Uiso 1 1 calc R . .
H33B H 0.7764 0.8346 0.7418 0.030 Uiso 1 1 calc R . .
C34 C 0.83089(19) 0.96848(11) 0.75563(11) 0.0293(4) Uani 1 1 d D . .
H34A H 0.8830 1.0051 0.7232 0.035 Uiso 1 1 calc R A 1
H34B H 0.7438 0.9911 0.7616 0.035 Uiso 1 1 calc R A 1
C35 C 0.9009(3) 0.98018(17) 0.84194(16) 0.0257(6) Uani 0.752(5) 1 d PD B 1
H35A H 0.8514 0.9420 0.8741 0.031 Uiso 0.752(5) 1 calc PR B 1
H35B H 0.9008 1.0419 0.8718 0.031 Uiso 0.752(5) 1 calc PR B 1
C36 C 1.0421(3) 0.95824(16) 0.83967(17) 0.0303(6) Uani 0.752(5) 1 d PD B 1
H36A H 1.0926 0.9983 0.8098 0.036 Uiso 0.752(5) 1 calc PR B 1
H36B H 1.0425 0.8975 0.8075 0.036 Uiso 0.752(5) 1 calc PR B 1
C37 C 1.1115(3) 0.96584(18) 0.92651(18) 0.0404(8) Uani 0.752(5) 1 d PD B 1
H37A H 1.1053 1.0253 0.9601 0.048 Uiso 0.752(5) 1 calc PR B 1
H37B H 1.0647 0.9227 0.9548 0.048 Uiso 0.752(5) 1 calc PR B 1
C38 C 1.2548(4) 0.9504(2) 0.9248(2) 0.0581(11) Uani 0.752(5) 1 d PD B 1
H38A H 1.2623 0.8934 0.8885 0.070 Uiso 0.752(5) 1 calc PR B 1
H38B H 1.2914 0.9506 0.9818 0.070 Uiso 0.752(5) 1 calc PR B 1
H38C H 1.3040 0.9971 0.9031 0.070 Uiso 0.752(5) 1 calc PR B 1
C35' C 0.9501(10) 0.9697(6) 0.8279(6) 0.030(2) Uiso 0.248(5) 1 d PD B 2
H35C H 0.9536 1.0256 0.8695 0.036 Uiso 0.248(5) 1 calc PR B 2
H35D H 0.9258 0.9215 0.8574 0.036 Uiso 0.248(5) 1 calc PR B 2
C36' C 1.0883(10) 0.9607(7) 0.8002(7) 0.051(3) Uiso 0.248(5) 1 d PD B 2
H36C H 1.1059 0.9991 0.7596 0.061 Uiso 0.248(5) 1 calc PR B 2
H36D H 1.0919 0.8993 0.7706 0.061 Uiso 0.248(5) 1 calc PR B 2
C37' C 1.1975(11) 0.9841(7) 0.8718(7) 0.061(3) Uiso 0.248(5) 1 d PD B 2
H37C H 1.2849 0.9873 0.8484 0.073 Uiso 0.248(5) 1 calc PR B 2
H37D H 1.1879 1.0425 0.9064 0.073 Uiso 0.248(5) 1 calc PR B 2
C38' C 1.1897(13) 0.9167(8) 0.9252(7) 0.057(3) Uiso 0.248(5) 1 d PD B 2
H38D H 1.0972 0.9018 0.9353 0.069 Uiso 0.248(5) 1 calc PR B 2
H38E H 1.2415 0.9402 0.9789 0.069 Uiso 0.248(5) 1 calc PR B 2
H38F H 1.2254 0.8638 0.8965 0.069 Uiso 0.248(5) 1 calc PR B 2
Cl1 Cl 0.21849(4) 0.48350(3) 0.11055(2) 0.02253(10) Uani 1 1 d . . .
N9 N 0.20494(13) 0.63553(9) 0.92582(8) 0.0195(3) Uani 1 1 d . . .
C41 C 0.79942(16) 0.30738(11) 0.46009(10) 0.0206(3) Uani 1 1 d . . .
H41A H 0.7576 0.3250 0.5132 0.025 Uiso 1 1 calc R . .
H41B H 0.8704 0.3542 0.4564 0.025 Uiso 1 1 calc R . .
C42 C 0.85692(16) 0.22162(11) 0.45870(10) 0.0222(3) Uani 1 1 d . . .
H42A H 0.8975 0.2040 0.4051 0.027 Uiso 1 1 calc R . .
H42B H 0.7854 0.1751 0.4623 0.027 Uiso 1 1 calc R . .
C43 C 0.96114(16) 0.23064(11) 0.53185(10) 0.0221(3) Uani 1 1 d . . .
H43A H 0.9207 0.2510 0.5849 0.027 Uiso 1 1 calc R . .
H43B H 1.0335 0.2761 0.5268 0.027 Uiso 1 1 calc R . .
C44 C 1.01972(16) 0.14515(11) 0.53608(10) 0.0230(3) Uani 1 1 d . . .
H44A H 0.9484 0.1008 0.5448 0.028 Uiso 1 1 calc R . .
H44B H 1.0552 0.1227 0.4817 0.028 Uiso 1 1 calc R . .
C45 C 1.12981(17) 0.15588(11) 0.60607(11) 0.0244(3) Uani 1 1 d . . .
H45A H 1.1995 0.2019 0.5986 0.029 Uiso 1 1 calc R . .
H45B H 1.0934 0.1762 0.6606 0.029 Uiso 1 1 calc R . .
C46 C 1.19200(18) 0.07172(11) 0.60861(11) 0.0276(4) Uani 1 1 d . . .
H46A H 1.2271 0.0510 0.5537 0.033 Uiso 1 1 calc R . .
H46B H 1.1224 0.0260 0.6168 0.033 Uiso 1 1 calc R . .
C47 C 1.30355(18) 0.08199(12) 0.67771(12) 0.0298(4) Uani 1 1 d . . .
H47A H 1.3706 0.1304 0.6720 0.036 Uiso 1 1 calc R . .
H47B H 1.2674 0.0984 0.7330 0.036 Uiso 1 1 calc R . .
C48 C 1.3700(2) -0.00150(14) 0.67487(14) 0.0454(6) Uani 1 1 d . . .
H48A H 1.3052 -0.0488 0.6838 0.054 Uiso 1 1 calc R . .
H48B H 1.4428 0.0091 0.7190 0.054 Uiso 1 1 calc R . .
H48C H 1.4050 -0.0185 0.6200 0.054 Uiso 1 1 calc R . .
C51 C 0.32015(15) 0.70113(11) 0.96881(10) 0.0209(3) Uani 1 1 d . . .
H51A H 0.2929 0.7610 0.9749 0.025 Uiso 1 1 calc R . .
H51B H 0.3942 0.6975 0.9321 0.025 Uiso 1 1 calc R . .
C52 C 0.37017(16) 0.68816(11) 1.05484(10) 0.0238(3) Uani 1 1 d . . .
H52A H 0.3968 0.6282 1.0498 0.029 Uiso 1 1 calc R . .
H52B H 0.2979 0.6939 1.0929 0.029 Uiso 1 1 calc R . .
C53 C 0.48821(17) 0.75560(12) 1.09235(11) 0.0286(4) Uani 1 1 d . . .
H53A H 0.5214 0.7424 1.1463 0.034 Uiso 1 1 calc R . .
H53B H 0.5600 0.7490 1.0540 0.034 Uiso 1 1 calc R . .
C54 C 0.4578(2) 0.85018(13) 1.10763(14) 0.0421(5) Uani 1 1 d . . .
H54A H 0.4369 0.8666 1.0538 0.051 Uiso 1 1 calc R . .
H54B H 0.5349 0.8886 1.1374 0.051 Uiso 1 1 calc R . .
H54C H 0.3818 0.8565 1.1416 0.051 Uiso 1 1 calc R . .
C61 C 0.08983(15) 0.63379(10) 0.98103(10) 0.0195(3) Uani 1 1 d . . .
H61A H 0.0158 0.5929 0.9487 0.023 Uiso 1 1 calc R . .
H61B H 0.1175 0.6090 1.0298 0.023 Uiso 1 1 calc R . .
C62 C 0.03777(16) 0.72079(11) 1.01378(11) 0.0245(3) Uani 1 1 d . . .
H62A H 0.0040 0.7455 0.9663 0.029 Uiso 1 1 calc R . .
H62B H 0.1098 0.7632 1.0464 0.029 Uiso 1 1 calc R . .
C63 C -0.07343(16) 0.70506(11) 1.06958(10) 0.0233(3) Uani 1 1 d . . .
H63A H -0.1452 0.6632 1.0359 0.028 Uiso 1 1 calc R . .
H63B H -0.0392 0.6778 1.1152 0.028 Uiso 1 1 calc R . .
C64 C -0.13022(18) 0.78886(12) 1.10800(12) 0.0312(4) Uani 1 1 d . . .
H64A H -0.0605 0.8298 1.1432 0.037 Uiso 1 1 calc R . .
H64B H -0.2018 0.7748 1.1424 0.037 Uiso 1 1 calc R . .
H64C H -0.1650 0.8160 1.0632 0.037 Uiso 1 1 calc R . .
C71 C 0.16492(16) 0.66369(11) 0.84453(10) 0.0232(3) Uani 1 1 d . . .
H71A H 0.1254 0.7196 0.8589 0.028 Uiso 1 1 calc R . .
H71B H 0.2460 0.6756 0.8162 0.028 Uiso 1 1 calc R . .
C72 C 0.06802(17) 0.59862(13) 0.78268(11) 0.0296(4) Uani 1 1 d . . .
H72A H -0.0047 0.5754 0.8127 0.036 Uiso 1 1 calc R . .
H72B H 0.1137 0.5486 0.7557 0.036 Uiso 1 1 calc R . .
C73 C 0.01158(19) 0.64406(15) 0.71584(12) 0.0364(5) Uani 1 1 d . . .
H73A H -0.0448 0.6882 0.7422 0.044 Uiso 1 1 calc R . .
H73B H 0.0853 0.6754 0.6927 0.044 Uiso 1 1 calc R . .
C74 C -0.0697(2) 0.57947(19) 0.64473(13) 0.0516(6) Uani 1 1 d . . .
H74A H -0.0150 0.5346 0.6195 0.062 Uiso 1 1 calc R . .
H74B H -0.1003 0.6109 0.6021 0.062 Uiso 1 1 calc R . .
H74C H -0.1463 0.5512 0.6667 0.062 Uiso 1 1 calc R . .
C81 C 0.24214(15) 0.54195(10) 0.90892(10) 0.0203(3) Uani 1 1 d . . .
H81A H 0.2596 0.5248 0.9635 0.024 Uiso 1 1 calc R . .
H81B H 0.1651 0.5024 0.8787 0.024 Uiso 1 1 calc R . .
C82 C 0.36131(16) 0.52678(11) 0.85853(11) 0.0244(3) Uani 1 1 d . . .
H82A H 0.4426 0.5571 0.8923 0.029 Uiso 1 1 calc R . .
H82B H 0.3517 0.5514 0.8073 0.029 Uiso 1 1 calc R . .
C83 C 0.37285(18) 0.42816(12) 0.83419(11) 0.0288(4) Uani 1 1 d . . .
H83A H 0.4633 0.4199 0.8175 0.035 Uiso 1 1 calc R . .
H83B H 0.3606 0.4019 0.8841 0.035 Uiso 1 1 calc R . .
C84 C 0.2735(2) 0.37880(13) 0.76293(12) 0.0353(4) Uani 1 1 d . . .
H84A H 0.1836 0.3823 0.7805 0.042 Uiso 1 1 calc R . .
H84B H 0.2902 0.3171 0.7488 0.042 Uiso 1 1 calc R . .
H84C H 0.2830 0.4053 0.7136 0.042 Uiso 1 1 calc R . .

loop_
_atom_site_aniso_label
_atom_site_aniso_U_11
_atom_site_aniso_U_22
_atom_site_aniso_U_33
_atom_site_aniso_U_23
_atom_site_aniso_U_13
_atom_site_aniso_U_12
N1 0.0189(6) 0.0205(6) 0.0153(6) 0.0023(5) -0.0025(5) 0.0054(5)
N2 0.0187(6) 0.0198(6) 0.0167(6) 0.0031(5) -0.0023(5) 0.0031(5)
O1 0.0253(6) 0.0198(5) 0.0192(5) 0.0006(4) -0.0064(4) 0.0050(4)
O2 0.0240(6) 0.0200(5) 0.0216(6) 0.0052(4) -0.0040(4) 0.0069(4)
C1 0.0183(7) 0.0231(8) 0.0162(7) 0.0054(6) 0.0027(6) 0.0045(6)
C2 0.0214(7) 0.0271(8) 0.0177(7) 0.0059(6) -0.0004(6) 0.0068(6)
C3 0.0262(8) 0.0276(8) 0.0245(8) 0.0097(7) 0.0000(6) 0.0112(7)
C4 0.0296(9) 0.0208(8) 0.0277(9) 0.0059(7) 0.0024(7) 0.0084(7)
C5 0.0252(8) 0.0211(8) 0.0212(8) 0.0041(6) 0.0009(6) 0.0049(6)
C6 0.0176(7) 0.0235(8) 0.0164(7) 0.0055(6) 0.0016(6) 0.0040(6)
C7 0.0186(7) 0.0203(7) 0.0169(7) 0.0043(6) 0.0020(6) 0.0040(6)
C8 0.0198(7) 0.0208(7) 0.0148(7) 0.0017(6) 0.0002(6) 0.0020(6)
C9 0.0192(7) 0.0234(8) 0.0157(7) 0.0028(6) -0.0038(6) 0.0033(6)
C10 0.0182(7) 0.0219(7) 0.0155(7) 0.0047(6) 0.0005(6) 0.0029(6)
C11 0.0189(7) 0.0234(8) 0.0177(7) 0.0064(6) -0.0018(6) 0.0050(6)
C12 0.0187(7) 0.0190(7) 0.0189(7) 0.0066(6) 0.0021(6) 0.0052(6)
C13 0.0196(7) 0.0183(7) 0.0174(7) 0.0048(6) 0.0022(6) 0.0026(6)
C14 0.0211(7) 0.0200(7) 0.0168(7) 0.0049(6) 0.0014(6) 0.0006(6)
C15 0.0281(8) 0.0207(8) 0.0248(8) 0.0071(6) 0.0005(7) 0.0043(6)
C16 0.0376(10) 0.0188(8) 0.0305(9) 0.0021(7) 0.0003(7) 0.0029(7)
C17 0.0369(10) 0.0225(8) 0.0215(8) 0.0003(6) -0.0034(7) -0.0019(7)
C18 0.0258(8) 0.0238(8) 0.0205(8) 0.0046(6) -0.0031(6) -0.0009(6)
C19 0.0204(7) 0.0193(7) 0.0196(7) 0.0059(6) 0.0019(6) 0.0008(6)
C20 0.0161(7) 0.0220(7) 0.0145(7) 0.0064(6) 0.0017(5) 0.0032(6)
C21 0.0161(7) 0.0198(7) 0.0146(7) 0.0041(6) 0.0011(5) 0.0034(5)
C22 0.0175(7) 0.0214(7) 0.0128(7) 0.0039(6) 0.0007(5) 0.0031(6)
C31 0.0206(7) 0.0224(8) 0.0171(7) 0.0022(6) -0.0036(6) 0.0033(6)
C32 0.0242(8) 0.0206(8) 0.0197(8) 0.0029(6) -0.0022(6) 0.0045(6)
C33 0.0306(9) 0.0206(8) 0.0213(8) 0.0037(6) -0.0060(7) 0.0004(6)
C34 0.0364(10) 0.0230(8) 0.0250(9) 0.0010(7) -0.0060(7) -0.0009(7)
C35 0.0264(14) 0.0247(12) 0.0222(12) -0.0004(9) -0.0040(10) -0.0011(10)
C36 0.0310(14) 0.0265(12) 0.0307(14) 0.0015(10) -0.0046(11) 0.0035(10)
C37 0.0440(16) 0.0286(13) 0.0445(16) 0.0077(11) -0.0210(12) -0.0020(11)
C38 0.049(2) 0.0395(17) 0.080(3) 0.0098(16) -0.0348(18) 0.0032(15)
Cl1 0.02507(19) 0.02273(19) 0.01846(18) 0.00613(14) -0.00796(14) -0.00193(14)
N9 0.0180(6) 0.0254(7) 0.0154(6) 0.0058(5) 0.0000(5) 0.0016(5)
C41 0.0214(7) 0.0242(8) 0.0172(7) 0.0061(6) -0.0019(6) 0.0061(6)
C42 0.0250(8) 0.0227(8) 0.0210(8) 0.0065(6) 0.0002(6) 0.0093(6)
C43 0.0229(8) 0.0230(8) 0.0219(8) 0.0059(6) -0.0004(6) 0.0083(6)
C44 0.0250(8) 0.0231(8) 0.0218(8) 0.0055(6) -0.0031(6) 0.0078(6)
C45 0.0256(8) 0.0235(8) 0.0240(8) 0.0050(6) -0.0043(6) 0.0064(6)
C46 0.0301(9) 0.0258(8) 0.0269(9) 0.0044(7) -0.0072(7) 0.0104(7)
C47 0.0310(9) 0.0280(9) 0.0293(9) 0.0027(7) -0.0083(7) 0.0110(7)
C48 0.0512(13) 0.0372(11) 0.0441(12) -0.0012(9) -0.0220(10) 0.0224(10)
C51 0.0177(7) 0.0232(8) 0.0213(8) 0.0058(6) 0.0001(6) -0.0014(6)
C52 0.0235(8) 0.0260(8) 0.0207(8) 0.0055(6) -0.0038(6) -0.0018(6)
C53 0.0265(9) 0.0322(9) 0.0247(9) 0.0053(7) -0.0055(7) -0.0035(7)
C54 0.0531(13) 0.0298(10) 0.0371(11) 0.0010(8) -0.0103(9) -0.0066(9)
C61 0.0149(7) 0.0261(8) 0.0177(7) 0.0061(6) 0.0012(5) 0.0008(6)
C62 0.0218(8) 0.0264(8) 0.0260(8) 0.0070(7) 0.0026(6) 0.0031(6)
C63 0.0185(7) 0.0273(8) 0.0228(8) 0.0031(6) 0.0009(6) 0.0013(6)
C64 0.0241(8) 0.0329(9) 0.0336(10) -0.0010(8) 0.0032(7) 0.0038(7)
C71 0.0232(8) 0.0316(9) 0.0175(7) 0.0115(6) 0.0008(6) 0.0040(7)
C72 0.0240(8) 0.0456(11) 0.0198(8) 0.0119(7) -0.0016(6) -0.0019(7)
C73 0.0261(9) 0.0617(13) 0.0253(9) 0.0186(9) -0.0040(7) 0.0076(9)
C74 0.0301(10) 0.0946(19) 0.0296(11) 0.0243(12) -0.0095(8) -0.0120(11)
C81 0.0193(7) 0.0224(8) 0.0187(7) 0.0042(6) 0.0008(6) 0.0001(6)
C82 0.0204(8) 0.0293(9) 0.0235(8) 0.0055(7) 0.0047(6) 0.0018(6)
C83 0.0306(9) 0.0312(9) 0.0267(9) 0.0070(7) 0.0093(7) 0.0073(7)
C84 0.0400(11) 0.0330(10) 0.0302(10) 0.0005(8) 0.0100(8) -0.0009(8)

loop_
_atom_type_symbol
_atom_type_description
_atom_type_scat_dispersion_real
_atom_type_scat_dispersion_imag
_atom_type_scat_source
C C 0.0033 0.0016 'International Tables Vol C Tables 4.2.6.8 and 6.1.1.4'
H H 0.0000 0.0000 'International Tables Vol C Tables 4.2.6.8 and 6.1.1.4'
N N 0.0061 0.0033 'International Tables Vol C Tables 4.2.6.8 and 6.1.1.4'
O O 0.0106 0.0060 'International Tables Vol C Tables 4.2.6.8 and 6.1.1.4'
Cl Cl 0.1484 0.1585 'International Tables Vol C Tables 4.2.6.8 and 6.1.1.4'

loop_
_geom_angle_atom_site_label_1
_geom_angle_atom_site_label_2
_geom_angle_atom_site_label_3
_geom_angle
C1 N1 C22 109.08(13)
C19 N2 C20 109.28(13)
C8 O1 C31 115.89(12)
C12 O2 C41 116.17(12)
N1 C1 C2 128.71(15)
N1 C1 C6 109.33(13)
C2 C1 C6 121.96(15)
C3 C2 C1 117.38(15)
C2 C3 C4 121.50(15)
C5 C4 C3 121.08(15)
C4 C5 C6 118.65(15)
C5 C6 C1 119.42(14)
C5 C6 C7 134.94(15)
C1 C6 C7 105.64(13)
C22 C7 C8 119.65(14)
C22 C7 C6 107.67(13)
C8 C7 C6 132.67(14)
O1 C8 C9 125.49(14)
O1 C8 C7 114.92(13)
C9 C8 C7 119.59(14)
C8 C9 C10 121.31(14)
C9 C10 C21 120.78(14)
C9 C10 C11 118.57(14)
C21 C10 C11 120.65(14)
C12 C11 C10 121.51(14)
C11 C12 O2 125.28(14)
C11 C12 C13 119.37(14)
O2 C12 C13 115.34(13)
C20 C13 C12 119.50(14)
C20 C13 C14 107.40(13)
C12 C13 C14 133.08(14)
C15 C14 C19 118.94(14)
C15 C14 C13 135.23(15)
C19 C14 C13 105.83(13)
C16 C15 C14 118.83(15)
C15 C16 C17 121.30(16)
C18 C17 C16 121.28(16)
C17 C18 C19 117.58(15)
N2 C19 C18 128.88(15)
N2 C19 C14 109.05(13)
C18 C19 C14 122.06(15)
N2 C20 C13 108.39(13)
N2 C20 C21 128.85(14)
C13 C20 C21 122.71(14)
C20 C21 C10 116.20(13)
C20 C21 C22 127.41(13)
C10 C21 C22 116.33(14)
N1 C22 C7 108.25(13)
N1 C22 C21 129.46(14)
C7 C22 C21 122.28(13)
O1 C31 C32 108.60(12)
C31 C32 C33 109.91(13)
C32 C33 C34 113.00(14)
C35 C34 C33 115.47(16)
C35 C34 C35' 21.0(3)
C33 C34 C35' 105.7(4)
C34 C35 C36 112.9(2)
C35 C36 C37 113.2(2)
C38 C37 C36 113.4(3)
C36' C35' C34 117.8(7)
C35' C36' C37' 114.2(9)
C38' C37' C36' 110.3(9)
C51 N9 C61 111.44(12)
C51 N9 C81 111.70(12)
C61 N9 C81 105.05(11)
C51 N9 C71 106.37(12)
C61 N9 C71 111.08(12)
C81 N9 C71 111.31(12)
O2 C41 C42 108.69(13)
C41 C42 C43 110.69(13)
C42 C43 C44 113.40(14)
C45 C44 C43 113.14(14)
C46 C45 C44 113.40(14)
C45 C46 C47 113.86(14)
C48 C47 C46 112.62(15)
N9 C51 C52 114.90(13)
C51 C52 C53 111.24(14)
C54 C53 C52 114.37(16)
C62 C61 N9 117.01(13)
C61 C62 C63 108.59(13)
C64 C63 C62 112.97(14)
C72 C71 N9 116.03(14)
C71 C72 C73 109.70(16)
C74 C73 C72 112.23(19)
C82 C81 N9 115.77(13)
C81 C82 C83 109.79(13)
C84 C83 C82 114.20(15)

loop_
_geom_bond_atom_site_label_1
_geom_bond_atom_site_label_2
_geom_bond_distance
N1 C1 1.377(2)
N1 C22 1.3832(19)
N2 C19 1.374(2)
N2 C20 1.3834(19)
O1 C8 1.3656(19)
O1 C31 1.4323(18)
O2 C12 1.3698(18)
O2 C41 1.4366(18)
C1 C2 1.398(2)
C1 C6 1.412(2)
C2 C3 1.381(2)
C3 C4 1.403(2)
C4 C5 1.386(2)
C5 C6 1.400(2)
C6 C7 1.441(2)
C7 C22 1.403(2)
C7 C8 1.414(2)
C8 C9 1.370(2)
C9 C10 1.423(2)
C10 C21 1.424(2)
C10 C11 1.429(2)
C11 C12 1.368(2)
C12 C13 1.417(2)
C13 C20 1.404(2)
C13 C14 1.442(2)
C14 C15 1.402(2)
C14 C19 1.417(2)
C15 C16 1.384(2)
C16 C17 1.401(3)
C17 C18 1.381(2)
C18 C19 1.396(2)
C20 C21 1.421(2)
C21 C22 1.425(2)
C31 C32 1.511(2)
C32 C33 1.521(2)
C33 C34 1.529(2)
C34 C35 1.509(3)
C34 C35' 1.638(9)
C35 C36 1.513(4)
C36 C37 1.522(3)
C37 C38 1.504(5)
C35' C36' 1.515(12)
C36' C37' 1.527(12)
C37' C38' 1.493(12)
N9 C51 1.517(2)
N9 C61 1.5215(19)
N9 C81 1.523(2)
N9 C71 1.5226(19)
C41 C42 1.511(2)
C42 C43 1.525(2)
C43 C44 1.527(2)
C44 C45 1.525(2)
C45 C46 1.521(2)
C46 C47 1.526(2)
C47 C48 1.522(2)
C51 C52 1.522(2)
C52 C53 1.530(2)
C53 C54 1.515(3)
C61 C62 1.517(2)
C62 C63 1.526(2)
C63 C64 1.519(2)
C71 C72 1.518(2)
C72 C73 1.528(2)
C73 C74 1.520(3)
C81 C82 1.518(2)
C82 C83 1.531(2)
C83 C84 1.524(3)

loop_
_geom_hbond_atom_site_label_D
_geom_hbond_atom_site_label_H
_geom_hbond_atom_site_label_A
_geom_hbond_distance_DH
_geom_hbond_distance_HA
_geom_hbond_distance_DA
_geom_hbond_angle_DHA
N1 H01 Cl1 0.87(2) 2.30(2) 3.1547(14) 166.2(19)
N2 H02 Cl1 0.88(2) 2.27(2) 3.1297(14) 167.7(19)
